data_1564096
loop_
_publ_author_name
'Murugan, Kaliyappan'
'Vijayapritha, Subbarayan'
'Viswanathamurthi, Periasamy'
'Saravanan, Kandasamy'
'Vijayan, Paranthaman'
'Ojwach, Stephen O.'

_publ_section_title
;
 Ru(II) complexes containing
 (2-(pyren-1-ylmethylene)hydrazinyl)benzothiazole: Synthesis, solid-state
 structure, computational study and catalysis in N-alkylation reactions
;
_journal_name_full 'Inorganica Chimica Acta'
_journal_page_first 119864
_journal_paper_doi 10.1016/j.ica.2020.119864
_journal_volume 512
_journal_year 2020
_chemical_formula_moiety 'C61 H45 N3 O P2 Ru S'
_chemical_formula_sum 'C61 H45 N3 O P2 Ru S'
_chemical_formula_weight 1031.07
_space_group_crystal_system triclinic
_space_group_IT_number 2
_space_group_name_Hall '-P 1'
_space_group_name_H-M_alt 'P -1'
_atom_sites_solution_hydrogens mixed
_audit_creation_method SHELXL-2018/3
_cell_angle_alpha 96.369(4)
_cell_angle_beta 104.386(4)
_cell_angle_gamma 96.658(4)
_cell_formula_units_Z 2
_cell_length_a 10.6204(10)
_cell_length_b 13.8955(12)
_cell_length_c 17.3879(16)
_cell_measurement_reflns_used 9939
_cell_measurement_temperature 296(2)
_cell_measurement_theta_max 27.68
_cell_measurement_theta_min 2.31
_cell_volume 2442.6(4)
_computing_structure_refinement 'SHELXL-2018/3 (Sheldrick, 2018)'
_computing_structure_solution 'SHELXT 2014/4 (Sheldrick, 2014)'
_diffrn_ambient_temperature 296(2)
_diffrn_measured_fraction_theta_full 0.993
_diffrn_measured_fraction_theta_max 0.981
_diffrn_measurement_device_type 'Bruker APEX-II CCD'
_diffrn_measurement_method '\f and \w scans'
_diffrn_radiation_type MoK\a
_diffrn_radiation_wavelength 0.71073
_diffrn_reflns_av_R_equivalents 0.0787
_diffrn_reflns_av_unetI/netI 0.0952
_diffrn_reflns_Laue_measured_fraction_full 0.993
_diffrn_reflns_Laue_measured_fraction_max 0.981
_diffrn_reflns_limit_h_max 13
_diffrn_reflns_limit_h_min -14
_diffrn_reflns_limit_k_max 18
_diffrn_reflns_limit_k_min -18
_diffrn_reflns_limit_l_max 23
_diffrn_reflns_limit_l_min -23
_diffrn_reflns_number 40281
_diffrn_reflns_point_group_measured_fraction_full 0.993
_diffrn_reflns_point_group_measured_fraction_max 0.981
_diffrn_reflns_theta_full 25.242
_diffrn_reflns_theta_max 29.206
_diffrn_reflns_theta_min 1.222
_exptl_absorpt_coefficient_mu 0.476
_exptl_absorpt_correction_type none
_exptl_crystal_colour YELLOW
_exptl_crystal_density_diffrn 1.402
_exptl_crystal_description BLOCK
_exptl_crystal_F_000 1060
_exptl_crystal_size_max 0.25
_exptl_crystal_size_mid 0.19
_exptl_crystal_size_min 0.11
_refine_diff_density_max 3.109
_refine_diff_density_min -1.974
_refine_diff_density_rms 0.203
_refine_ls_extinction_coef .
_refine_ls_extinction_method none
_refine_ls_goodness_of_fit_ref 1.081
_refine_ls_hydrogen_treatment mixed
_refine_ls_matrix_type full
_refine_ls_number_parameters 626
_refine_ls_number_reflns 13012
_refine_ls_number_restraints 0
_refine_ls_restrained_S_all 1.081
_refine_ls_R_factor_all 0.1253
_refine_ls_R_factor_gt 0.0852
_refine_ls_shift/su_max 0.000
_refine_ls_shift/su_mean 0.000
_refine_ls_structure_factor_coef Fsqd
_refine_ls_weighting_details 'w=1/[\s^2^(Fo^2^)+(0.1690P)^2^+7.7632P] where P=(Fo^2^+2Fc^2^)/3'
_refine_ls_weighting_scheme calc
_refine_ls_wR_factor_gt 0.2693
_refine_ls_wR_factor_ref 0.3009
_reflns_Friedel_coverage 0.000
_reflns_Friedel_fraction_full .
_reflns_Friedel_fraction_max .
_reflns_number_gt 8909
_reflns_number_total 13012
_reflns_threshold_expression 'I > 2\s(I)'
_cod_data_source_file complex3.cif
_cod_data_source_block shelx
_cod_database_code 1564096
_shelx_shelxl_version_number 2018/3
_shelx_space_group_comment
;
The symmetry employed for this shelxl refinement is uniquely defined
by the following loop, which should always be used as a source of
symmetry information in preference to the above space-group names.
They are only intended as comments.
;

loop_
_space_group_symop_operation_xyz
'x, y, z'
'-x, -y, -z'

loop_
_atom_site_label
_atom_site_type_symbol
_atom_site_fract_x
_atom_site_fract_y
_atom_site_fract_z
_atom_site_U_iso_or_equiv
_atom_site_adp_type
_atom_site_occupancy
_atom_site_site_symmetry_order
_atom_site_calc_flag
_atom_site_refinement_flags_posn
_atom_site_refinement_flags_adp
_atom_site_refinement_flags_occupancy
_atom_site_disorder_assembly
_atom_site_disorder_group
Ru1 Ru 0.17537(5) 0.35641(3) 0.72454(3) 0.02361(16) Uani 1 1 d . . . . .
P2 P 0.21694(15) 0.51291(11) 0.80216(9) 0.0241(3) Uani 1 1 d . . . . .
S1 S -0.24643(16) 0.34835(14) 0.73959(10) 0.0372(4) Uani 1 1 d . . . . .
P1 P 0.13270(16) 0.20989(11) 0.63388(9) 0.0274(3) Uani 1 1 d . . . . .
N3 N -0.0259(4) 0.3673(3) 0.6986(3) 0.0220(9) Uani 1 1 d . . . . .
N2 N -0.0209(5) 0.2981(4) 0.8182(3) 0.0333(12) Uani 1 1 d . . . . .
C19 C -0.1187(6) 0.3978(4) 0.6375(4) 0.0275(12) Uani 1 1 d . . . . .
C42 C -0.2274(10) 0.1653(8) 0.4709(6) 0.072(3) Uani 1 1 d . . . . .
H42 H -0.261783 0.168086 0.416623 0.087 Uiso 1 1 calc R U . . .
C44 C 0.2475(7) 0.5152(5) 0.9113(3) 0.0318(13) Uani 1 1 d . . . . .
N1 N 0.1059(5) 0.2863(4) 0.8155(3) 0.0291(11) Uani 1 1 d . . . . .
C24 C -0.2437(6) 0.3925(5) 0.6493(4) 0.0327(13) Uani 1 1 d . . . . .
C14 C 0.2758(8) 0.0675(6) 0.9258(5) 0.0478(19) Uani 1 1 d . . . . .
H14 H 0.293932 0.088652 0.880208 0.057 Uiso 1 1 calc R U . . .
C16 C 0.1359(7) 0.1989(5) 0.9355(4) 0.0331(13) Uani 1 1 d . . . . .
C17 C 0.1698(7) 0.2381(5) 0.8679(4) 0.0327(13) Uani 1 1 d . . . . .
H17 H 0.251234 0.226528 0.861140 0.039 Uiso 1 1 calc R U . . .
C32 C 0.2101(7) 0.2059(5) 0.5505(4) 0.0309(13) Uani 1 1 d . . . . .
C56 C 0.0810(6) 0.5824(4) 0.7731(3) 0.0269(12) Uani 1 1 d . . . . .
C7 C 0.2516(9) -0.1135(6) 1.1591(5) 0.055(2) Uani 1 1 d . . . . .
H7 H 0.234519 -0.136894 1.204180 0.066 Uiso 1 1 calc R U . . .
O1 O 0.4630(6) 0.3438(5) 0.7678(5) 0.070(2) Uani 1 1 d . . . . .
C3 C 0.0841(7) 0.1294(5) 1.0734(4) 0.0386(15) Uani 1 1 d . . . . .
C51 C 0.4147(8) 0.5837(6) 0.7326(5) 0.0498(19) Uani 1 1 d . . . . .
H51 H 0.385861 0.527884 0.694459 0.060 Uiso 1 1 calc R U . . .
C61 C 0.0787(7) 0.6384(5) 0.7114(4) 0.0402(16) Uani 1 1 d . . . . .
H61 H 0.149854 0.646380 0.689302 0.048 Uiso 1 1 calc R U . . .
C26 C 0.1870(8) 0.1010(5) 0.6764(4) 0.0364(15) Uani 1 1 d . . . . .
C15 C 0.1942(7) 0.1184(5) 0.9646(4) 0.0334(14) Uani 1 1 d . . . . .
C20 C -0.0971(7) 0.4275(5) 0.5678(4) 0.0361(14) Uani 1 1 d . . . . .
H20 H -0.013878 0.431133 0.559111 0.043 Uiso 1 1 calc R U . . .
C35 C 0.3346(9) 0.1971(7) 0.4271(5) 0.051(2) Uani 1 1 d . . . . .
H35 H 0.378086 0.193759 0.386791 0.061 Uiso 1 1 calc R U . . .
C38 C -0.0421(7) 0.1742(5) 0.5841(4) 0.0376(15) Uani 1 1 d . . . . .
C10 C 0.3042(8) -0.0461(6) 1.0232(5) 0.0432(17) Uani 1 1 d . . . . .
C12 C 0.1678(7) 0.0833(5) 1.0335(4) 0.0310(13) Uani 1 1 d . . . . .
C13 C 0.3274(9) -0.0104(7) 0.9532(5) 0.055(2) Uani 1 1 d . . . . .
H13 H 0.379556 -0.041768 0.925793 0.066 Uiso 1 1 calc R U . . .
C57 C -0.0264(7) 0.5718(5) 0.8047(4) 0.0367(14) Uani 1 1 d . . . . .
H57 H -0.027068 0.532614 0.844611 0.044 Uiso 1 1 calc R U . . .
C21 C -0.2012(8) 0.4518(6) 0.5112(5) 0.0476(18) Uani 1 1 d . . . . .
H21 H -0.187765 0.471319 0.463977 0.057 Uiso 1 1 calc R U . . .
C58 C -0.1331(8) 0.6193(6) 0.7770(5) 0.0478(18) Uani 1 1 d . . . . .
H58 H -0.203329 0.613985 0.800066 0.057 Uiso 1 1 calc R U . . .
C43 C -0.0937(9) 0.1803(7) 0.5039(5) 0.054(2) Uani 1 1 d . . . . .
H43 H -0.037529 0.194661 0.471998 0.064 Uiso 1 1 calc R U . . .
C4 C 0.0591(9) 0.0931(6) 1.1431(5) 0.053(2) Uani 1 1 d . . . . .
H4 H 0.005112 0.123509 1.169644 0.063 Uiso 1 1 calc R U . . .
C45 C 0.3249(7) 0.4490(6) 0.9447(4) 0.0395(15) Uani 1 1 d . . . . .
H45 H 0.358015 0.406475 0.912195 0.047 Uiso 1 1 calc R U . . .
C50 C 0.3542(7) 0.5995(5) 0.7945(4) 0.0342(14) Uani 1 1 d . . . . .
C6 C 0.1963(8) -0.0319(6) 1.1326(4) 0.0452(18) Uani 1 1 d . . . . .
C1 C 0.0537(8) 0.2423(5) 0.9766(4) 0.0428(17) Uani 1 1 d . . . . .
H1 H 0.015266 0.295164 0.958259 0.051 Uiso 1 1 calc R U . . .
C11 C 0.2235(7) 0.0024(5) 1.0632(4) 0.0370(15) Uani 1 1 d . . . . .
C31 C 0.1029(9) 0.0193(5) 0.6785(5) 0.0489(19) Uani 1 1 d . . . . .
H31 H 0.012632 0.017595 0.659266 0.059 Uiso 1 1 calc R U . . .
C8 C 0.3299(10) -0.1590(6) 1.1199(6) 0.060(2) Uani 1 1 d . . . . .
H8 H 0.365928 -0.212435 1.138964 0.072 Uiso 1 1 calc R U . . .
C39 C -0.1277(8) 0.1544(5) 0.6313(5) 0.0438(17) Uani 1 1 d . . . . .
H39 H -0.094200 0.151032 0.685544 0.053 Uiso 1 1 calc R U . . .
C55 C 0.4005(8) 0.6847(5) 0.8497(5) 0.0458(17) Uani 1 1 d . . . . .
H55 H 0.361652 0.696601 0.891567 0.055 Uiso 1 1 calc R U . . .
C37 C 0.2741(9) 0.2897(6) 0.5332(4) 0.0449(17) Uani 1 1 d . . . . .
H37 H 0.275422 0.349959 0.562895 0.054 Uiso 1 1 calc R U . . .
C9 C 0.3565(10) -0.1269(6) 1.0523(6) 0.057(2) Uani 1 1 d . . . . .
H9 H 0.409458 -0.159116 1.026121 0.069 Uiso 1 1 calc R U . . .
C36 C 0.3366(9) 0.2849(7) 0.4717(5) 0.056(2) Uani 1 1 d . . . . .
H36 H 0.380020 0.341843 0.460952 0.067 Uiso 1 1 calc R U . . .
C27 C 0.3221(9) 0.1015(6) 0.7064(5) 0.055(2) Uani 1 1 d . . . . .
H27 H 0.380600 0.156682 0.706334 0.066 Uiso 1 1 calc R U . . .
C49 C 0.2006(9) 0.5791(6) 0.9614(4) 0.051(2) Uani 1 1 d . . . . .
H49 H 0.149696 0.624573 0.939751 0.061 Uiso 1 1 calc R U . . .
C23 C -0.3480(7) 0.4179(6) 0.5934(5) 0.0441(17) Uani 1 1 d . . . . .
H23 H -0.431070 0.415281 0.602342 0.053 Uiso 1 1 calc R U . . .
C33 C 0.2072(11) 0.1178(6) 0.5039(5) 0.058(2) Uani 1 1 d . . . . .
H33 H 0.163896 0.060416 0.514056 0.070 Uiso 1 1 calc R U . . .
C59 C -0.1354(8) 0.6733(6) 0.7167(6) 0.054(2) Uani 1 1 d . . . . .
H59 H -0.207772 0.704293 0.698095 0.065 Uiso 1 1 calc R U . . .
C60 C -0.0324(9) 0.6825(6) 0.6831(5) 0.051(2) Uani 1 1 d . . . . .
H60 H -0.035970 0.718592 0.640790 0.061 Uiso 1 1 calc R U . . .
C18 C -0.0799(6) 0.3371(4) 0.7559(4) 0.0279(12) Uani 1 1 d . . . . .
C2 C 0.0288(8) 0.2080(6) 1.0437(4) 0.0431(17) Uani 1 1 d . . . . .
H2 H -0.026159 0.238171 1.069610 0.052 Uiso 1 1 calc R U . . .
C41 C -0.3103(9) 0.1462(8) 0.5191(7) 0.075(3) Uani 1 1 d . . . . .
H41 H -0.400788 0.137387 0.497215 0.090 Uiso 1 1 calc R U . . .
C54 C 0.5028(9) 0.7516(6) 0.8435(6) 0.052(2) Uani 1 1 d . . . . .
H54 H 0.532416 0.807591 0.881451 0.063 Uiso 1 1 calc R U . . .
C22 C -0.3249(8) 0.4473(6) 0.5245(5) 0.051(2) Uani 1 1 d . . . . .
H22 H -0.393564 0.464303 0.486165 0.061 Uiso 1 1 calc R U . . .
C5 C 0.1118(10) 0.0166(7) 1.1709(5) 0.059(2) Uani 1 1 d . . . . .
H5 H 0.092925 -0.005428 1.215969 0.071 Uiso 1 1 calc R U . . .
C52 C 0.5195(10) 0.6527(7) 0.7280(6) 0.064(3) Uani 1 1 d . . . . .
H52 H 0.561280 0.641190 0.687522 0.077 Uiso 1 1 calc R U . . .
C28 C 0.3692(12) 0.0212(7) 0.7360(6) 0.071(3) Uani 1 1 d . . . . .
H28 H 0.459397 0.021965 0.754808 0.085 Uiso 1 1 calc R U . . .
C29 C 0.2845(13) -0.0598(7) 0.7379(5) 0.069(3) Uani 1 1 d . . . . .
H29 H 0.316694 -0.113741 0.758450 0.083 Uiso 1 1 calc R U . . .
C30 C 0.1521(13) -0.0611(6) 0.7094(6) 0.069(3) Uani 1 1 d . . . . .
H30 H 0.094346 -0.116247 0.710656 0.082 Uiso 1 1 calc R U . . .
C34 C 0.2684(12) 0.1145(7) 0.4422(6) 0.070(3) Uani 1 1 d . . . . .
H34 H 0.264264 0.055051 0.410670 0.084 Uiso 1 1 calc R U . . .
C40 C -0.2610(8) 0.1400(6) 0.5984(6) 0.059(2) Uani 1 1 d . . . . .
H40 H -0.317703 0.125965 0.630082 0.071 Uiso 1 1 calc R U . . .
C48 C 0.2290(10) 0.5756(8) 1.0428(5) 0.062(2) Uani 1 1 d . . . . .
H48 H 0.197317 0.618799 1.075568 0.074 Uiso 1 1 calc R U . . .
C53 C 0.5609(9) 0.7366(7) 0.7824(7) 0.064(2) Uani 1 1 d . . . . .
H53 H 0.628151 0.782984 0.777745 0.077 Uiso 1 1 calc R U . . .
C47 C 0.3036(10) 0.5090(7) 1.0754(5) 0.060(2) Uani 1 1 d . . . . .
H47 H 0.321144 0.505875 1.130116 0.072 Uiso 1 1 calc R U . . .
C25 C 0.3522(7) 0.3481(5) 0.7507(4) 0.0376(15) Uani 1 1 d . . . . .
C46 C 0.3530(9) 0.4461(7) 1.0267(5) 0.056(2) Uani 1 1 d . . . . .
H46 H 0.405248 0.401682 1.049028 0.067 Uiso 1 1 calc R U . . .
H1A H 0.201(5) 0.406(4) 0.656(3) 0.002(11) Uiso 1 1 d . . . . .

loop_
_atom_site_aniso_label
_atom_site_aniso_U_11
_atom_site_aniso_U_22
_atom_site_aniso_U_33
_atom_site_aniso_U_23
_atom_site_aniso_U_13
_atom_site_aniso_U_12
Ru1 0.0193(2) 0.0253(3) 0.0266(2) 0.00562(16) 0.00597(16) 0.00374(17)
P2 0.0204(7) 0.0256(7) 0.0260(7) 0.0042(5) 0.0053(5) 0.0037(6)
S1 0.0224(8) 0.0522(10) 0.0407(9) 0.0109(7) 0.0125(6) 0.0078(7)
P1 0.0271(8) 0.0241(7) 0.0304(7) 0.0040(6) 0.0073(6) 0.0020(6)
N3 0.013(2) 0.025(2) 0.028(2) 0.0050(17) 0.0058(17) 0.0027(18)
N2 0.028(3) 0.038(3) 0.037(3) 0.015(2) 0.011(2) 0.007(2)
C19 0.023(3) 0.025(3) 0.030(3) 0.003(2) 0.002(2) 0.000(2)
C42 0.052(6) 0.084(7) 0.061(6) -0.006(5) -0.015(5) 0.011(5)
C44 0.035(3) 0.039(3) 0.022(3) 0.007(2) 0.006(2) 0.009(3)
N1 0.025(3) 0.029(3) 0.035(3) 0.011(2) 0.008(2) 0.004(2)
C24 0.025(3) 0.036(3) 0.034(3) 0.006(2) 0.004(2) 0.004(3)
C14 0.054(5) 0.062(5) 0.043(4) 0.024(3) 0.026(3) 0.027(4)
C16 0.036(4) 0.036(3) 0.028(3) 0.010(2) 0.006(2) 0.008(3)
C17 0.033(3) 0.038(3) 0.031(3) 0.011(2) 0.010(2) 0.012(3)
C32 0.033(3) 0.030(3) 0.032(3) 0.007(2) 0.012(2) 0.008(3)
C56 0.023(3) 0.028(3) 0.028(3) 0.003(2) 0.003(2) 0.003(2)
C7 0.056(5) 0.052(5) 0.058(5) 0.029(4) 0.009(4) 0.004(4)
O1 0.023(3) 0.069(4) 0.109(5) -0.010(4) 0.008(3) 0.010(3)
C3 0.038(4) 0.042(4) 0.036(3) 0.009(3) 0.012(3) -0.001(3)
C51 0.040(4) 0.048(4) 0.059(5) 0.000(4) 0.022(4) -0.013(4)
C61 0.034(4) 0.044(4) 0.045(4) 0.018(3) 0.010(3) 0.003(3)
C26 0.048(4) 0.028(3) 0.033(3) 0.004(2) 0.010(3) 0.008(3)
C15 0.032(3) 0.039(3) 0.029(3) 0.012(2) 0.006(2) 0.003(3)
C20 0.028(3) 0.040(4) 0.039(3) 0.012(3) 0.006(3) 0.001(3)
C35 0.055(5) 0.064(5) 0.042(4) 0.007(4) 0.027(4) 0.013(4)
C38 0.036(4) 0.029(3) 0.040(3) 0.001(3) 0.001(3) -0.004(3)
C10 0.037(4) 0.044(4) 0.051(4) 0.019(3) 0.009(3) 0.010(3)
C12 0.030(3) 0.031(3) 0.029(3) 0.008(2) 0.003(2) -0.002(3)
C13 0.061(6) 0.056(5) 0.061(5) 0.023(4) 0.028(4) 0.027(4)
C57 0.036(4) 0.038(4) 0.041(3) 0.009(3) 0.013(3) 0.013(3)
C21 0.043(4) 0.055(5) 0.043(4) 0.023(3) 0.001(3) 0.007(4)
C58 0.030(4) 0.055(5) 0.063(5) 0.014(4) 0.016(3) 0.015(3)
C43 0.045(5) 0.061(5) 0.046(4) -0.002(4) 0.001(3) 0.008(4)
C4 0.067(6) 0.055(5) 0.050(4) 0.017(4) 0.034(4) 0.015(4)
C45 0.031(4) 0.048(4) 0.034(3) 0.008(3) -0.001(3) 0.004(3)
C50 0.026(3) 0.032(3) 0.042(3) 0.012(3) 0.004(3) 0.002(3)
C6 0.045(4) 0.047(4) 0.043(4) 0.020(3) 0.008(3) -0.004(3)
C1 0.053(5) 0.039(4) 0.039(4) 0.014(3) 0.009(3) 0.019(3)
C11 0.039(4) 0.035(3) 0.035(3) 0.014(3) 0.004(3) 0.002(3)
C31 0.062(5) 0.033(4) 0.060(5) 0.014(3) 0.029(4) 0.008(4)
C8 0.059(6) 0.042(4) 0.077(6) 0.033(4) 0.004(5) 0.009(4)
C39 0.038(4) 0.032(4) 0.062(5) 0.004(3) 0.017(3) 0.000(3)
C55 0.043(4) 0.036(4) 0.054(4) 0.005(3) 0.008(3) -0.001(3)
C37 0.058(5) 0.037(4) 0.041(4) -0.002(3) 0.022(3) 0.000(3)
C9 0.062(6) 0.047(5) 0.069(6) 0.016(4) 0.017(4) 0.023(4)
C36 0.064(6) 0.056(5) 0.048(4) 0.007(4) 0.028(4) -0.013(4)
C27 0.057(5) 0.042(4) 0.063(5) 0.007(4) 0.005(4) 0.018(4)
C49 0.062(5) 0.056(5) 0.030(3) -0.002(3) 0.003(3) 0.023(4)
C23 0.030(4) 0.052(4) 0.050(4) 0.011(3) 0.004(3) 0.013(3)
C33 0.093(7) 0.028(4) 0.066(5) 0.001(3) 0.049(5) 0.001(4)
C59 0.038(4) 0.051(5) 0.073(6) 0.019(4) 0.004(4) 0.022(4)
C60 0.051(5) 0.046(4) 0.053(4) 0.029(3) 0.001(4) 0.012(4)
C18 0.023(3) 0.029(3) 0.033(3) 0.006(2) 0.009(2) 0.000(2)
C2 0.052(5) 0.049(4) 0.036(3) 0.009(3) 0.019(3) 0.017(4)
C41 0.033(5) 0.070(7) 0.100(8) -0.021(6) -0.006(5) 0.005(4)
C54 0.044(5) 0.034(4) 0.071(6) 0.004(3) 0.010(4) -0.008(3)
C22 0.036(4) 0.053(5) 0.055(5) 0.016(4) -0.008(3) 0.013(4)
C5 0.077(7) 0.062(5) 0.048(5) 0.028(4) 0.027(4) 0.007(5)
C52 0.058(6) 0.058(5) 0.081(6) 0.005(5) 0.041(5) -0.015(4)
C28 0.079(7) 0.060(6) 0.063(6) 0.002(4) -0.010(5) 0.037(5)
C29 0.108(9) 0.051(5) 0.049(5) 0.010(4) 0.007(5) 0.042(6)
C30 0.116(10) 0.030(4) 0.073(6) 0.018(4) 0.045(6) 0.013(5)
C34 0.118(9) 0.041(5) 0.072(6) 0.005(4) 0.059(6) 0.023(5)
C40 0.036(4) 0.043(5) 0.094(7) -0.009(4) 0.023(4) -0.006(4)
C48 0.071(6) 0.080(6) 0.033(4) -0.003(4) 0.017(4) 0.015(5)
C53 0.046(5) 0.049(5) 0.094(7) 0.017(5) 0.021(5) -0.014(4)
C47 0.069(6) 0.074(6) 0.029(4) 0.010(4) 0.003(4) 0.000(5)
C25 0.028(4) 0.035(3) 0.049(4) -0.002(3) 0.012(3) 0.006(3)
C46 0.051(5) 0.066(5) 0.042(4) 0.023(4) -0.009(4) 0.006(4)

loop_
_atom_type_symbol
_atom_type_description
_atom_type_scat_dispersion_real
_atom_type_scat_dispersion_imag
_atom_type_scat_source
C C 0.0033 0.0016 'International Tables Vol C Tables 4.2.6.8 and 6.1.1.4'
H H 0.0000 0.0000 'International Tables Vol C Tables 4.2.6.8 and 6.1.1.4'
N N 0.0061 0.0033 'International Tables Vol C Tables 4.2.6.8 and 6.1.1.4'
O O 0.0106 0.0060 'International Tables Vol C Tables 4.2.6.8 and 6.1.1.4'
P P 0.1023 0.0942 'International Tables Vol C Tables 4.2.6.8 and 6.1.1.4'
S S 0.1246 0.1234 'International Tables Vol C Tables 4.2.6.8 and 6.1.1.4'
Cl Cl 0.1484 0.1585 'International Tables Vol C Tables 4.2.6.8 and 6.1.1.4'
Ru Ru -1.2594 0.8363 'International Tables Vol C Tables 4.2.6.8 and 6.1.1.4'

loop_
_geom_angle_atom_site_label_1
_geom_angle_atom_site_label_2
_geom_angle_atom_site_label_3
_geom_angle
_geom_angle_site_symmetry_1
_geom_angle_site_symmetry_3
C25 Ru1 N3 178.1(3) . .
C25 Ru1 N1 103.5(3) . .
N3 Ru1 N1 75.17(19) . .
C25 Ru1 P1 90.4(2) . .
N3 Ru1 P1 91.03(13) . .
N1 Ru1 P1 93.63(15) . .
C25 Ru1 P2 90.6(2) . .
N3 Ru1 P2 88.14(13) . .
N1 Ru1 P2 92.61(15) . .
P1 Ru1 P2 173.27(5) . .
C25 Ru1 H1A 86(2) . .
N3 Ru1 H1A 96(2) . .
N1 Ru1 H1A 171(2) . .
P1 Ru1 H1A 85.5(19) . .
P2 Ru1 H1A 87.9(19) . .
C50 P2 C56 100.7(3) . .
C50 P2 C44 102.4(3) . .
C56 P2 C44 105.6(3) . .
C50 P2 Ru1 118.2(2) . .
C56 P2 Ru1 111.9(2) . .
C44 P2 Ru1 116.1(2) . .
C18 S1 C24 89.5(3) . .
C38 P1 C32 103.5(3) . .
C38 P1 C26 105.3(3) . .
C32 P1 C26 99.3(3) . .
C38 P1 Ru1 112.5(2) . .
C32 P1 Ru1 118.1(2) . .
C26 P1 Ru1 116.2(2) . .
C18 N3 C19 111.6(5) . .
C18 N3 Ru1 111.7(4) . .
C19 N3 Ru1 136.7(4) . .
C18 N2 N1 110.6(5) . .
C20 C19 C24 119.6(6) . .
C20 C19 N3 126.2(6) . .
C24 C19 N3 114.2(5) . .
C43 C42 C41 119.3(10) . .
C43 C42 H42 120.3 . .
C41 C42 H42 120.3 . .
C45 C44 C49 119.0(6) . .
C45 C44 P2 116.3(5) . .
C49 C44 P2 124.8(5) . .
C17 N1 N2 117.1(5) . .
C17 N1 Ru1 127.8(5) . .
N2 N1 Ru1 115.1(4) . .
C19 C24 C23 121.6(6) . .
C19 C24 S1 110.7(5) . .
C23 C24 S1 127.7(6) . .
C13 C14 C15 121.8(7) . .
C13 C14 H14 119.1 . .
C15 C14 H14 119.1 . .
C1 C16 C15 118.6(6) . .
C1 C16 C17 121.9(6) . .
C15 C16 C17 119.3(6) . .
N1 C17 C16 130.8(6) . .
N1 C17 H17 114.6 . .
C16 C17 H17 114.6 . .
C37 C32 C33 118.3(6) . .
C37 C32 P1 121.3(5) . .
C33 C32 P1 120.4(5) . .
C57 C56 C61 119.2(6) . .
C57 C56 P2 121.4(5) . .
C61 C56 P2 119.0(5) . .
C8 C7 C6 121.1(8) . .
C8 C7 H7 119.4 . .
C6 C7 H7 119.4 . .
C2 C3 C12 119.0(6) . .
C2 C3 C4 122.0(7) . .
C12 C3 C4 119.0(7) . .
C50 C51 C52 119.7(8) . .
C50 C51 H51 120.2 . .
C52 C51 H51 120.2 . .
C56 C61 C60 118.9(7) . .
C56 C61 H61 120.5 . .
C60 C61 H61 120.5 . .
C31 C26 C27 118.5(7) . .
C31 C26 P1 123.8(6) . .
C27 C26 P1 117.7(6) . .
C12 C15 C16 119.8(6) . .
C12 C15 C14 117.4(6) . .
C16 C15 C14 122.8(6) . .
C19 C20 C21 119.2(7) . .
C19 C20 H20 120.4 . .
C21 C20 H20 120.4 . .
C34 C35 C36 119.3(7) . .
C34 C35 H35 120.3 . .
C36 C35 H35 120.3 . .
C43 C38 C39 119.0(7) . .
C43 C38 P1 122.1(6) . .
C39 C38 P1 118.3(6) . .
C9 C10 C11 119.6(7) . .
C9 C10 C13 122.7(8) . .
C11 C10 C13 117.8(6) . .
C15 C12 C11 120.9(6) . .
C15 C12 C3 119.9(6) . .
C11 C12 C3 119.2(6) . .
C14 C13 C10 121.9(8) . .
C14 C13 H13 119.1 . .
C10 C13 H13 119.1 . .
C56 C57 C58 120.4(7) . .
C56 C57 H57 119.8 . .
C58 C57 H57 119.8 . .
C22 C21 C20 120.4(7) . .
C22 C21 H21 119.8 . .
C20 C21 H21 119.8 . .
C59 C58 C57 120.3(8) . .
C59 C58 H58 119.9 . .
C57 C58 H58 119.9 . .
C42 C43 C38 120.6(9) . .
C42 C43 H43 119.7 . .
C38 C43 H43 119.7 . .
C5 C4 C3 121.6(8) . .
C5 C4 H4 119.2 . .
C3 C4 H4 119.2 . .
C44 C45 C46 119.9(7) . .
C44 C45 H45 120.0 . .
C46 C45 H45 120.0 . .
C55 C50 C51 117.9(7) . .
C55 C50 P2 120.9(6) . .
C51 C50 P2 121.2(5) . .
C7 C6 C11 118.4(8) . .
C7 C6 C5 123.0(7) . .
C11 C6 C5 118.6(7) . .
C2 C1 C16 121.3(6) . .
C2 C1 H1 119.4 . .
C16 C1 H1 119.4 . .
C10 C11 C12 120.2(6) . .
C10 C11 C6 119.5(6) . .
C12 C11 C6 120.3(7) . .
C26 C31 C30 120.2(9) . .
C26 C31 H31 119.9 . .
C30 C31 H31 119.9 . .
C7 C8 C9 121.1(7) . .
C7 C8 H8 119.5 . .
C9 C8 H8 119.5 . .
C40 C39 C38 120.4(8) . .
C40 C39 H39 119.8 . .
C38 C39 H39 119.8 . .
C54 C55 C50 121.3(8) . .
C54 C55 H55 119.4 . .
C50 C55 H55 119.4 . .
C32 C37 C36 120.6(7) . .
C32 C37 H37 119.7 . .
C36 C37 H37 119.7 . .
C8 C9 C10 120.3(8) . .
C8 C9 H9 119.8 . .
C10 C9 H9 119.8 . .
C35 C36 C37 120.4(8) . .
C35 C36 H36 119.8 . .
C37 C36 H36 119.8 . .
C28 C27 C26 120.6(9) . .
C28 C27 H27 119.7 . .
C26 C27 H27 119.7 . .
C48 C49 C44 120.7(7) . .
C48 C49 H49 119.7 . .
C44 C49 H49 119.7 . .
C22 C23 C24 118.1(7) . .
C22 C23 H23 121.0 . .
C24 C23 H23 121.0 . .
C32 C33 C34 120.4(8) . .
C32 C33 H33 119.8 . .
C34 C33 H33 119.8 . .
C58 C59 C60 120.4(7) . .
C58 C59 H59 119.8 . .
C60 C59 H59 119.8 . .
C59 C60 C61 120.8(7) . .
C59 C60 H60 119.6 . .
C61 C60 H60 119.6 . .
N2 C18 N3 126.4(6) . .
N2 C18 S1 119.6(5) . .
N3 C18 S1 114.0(4) . .
C1 C2 C3 121.5(7) . .
C1 C2 H2 119.3 . .
C3 C2 H2 119.3 . .
C40 C41 C42 120.9(9) . .
C40 C41 H41 119.6 . .
C42 C41 H41 119.6 . .
C53 C54 C55 120.7(8) . .
C53 C54 H54 119.6 . .
C55 C54 H54 119.6 . .
C23 C22 C21 121.1(7) . .
C23 C22 H22 119.4 . .
C21 C22 H22 119.4 . .
C4 C5 C6 121.3(7) . .
C4 C5 H5 119.4 . .
C6 C5 H5 119.4 . .
C53 C52 C51 120.9(9) . .
C53 C52 H52 119.5 . .
C51 C52 H52 119.5 . .
C29 C28 C27 120.4(10) . .
C29 C28 H28 119.8 . .
C27 C28 H28 119.8 . .
C28 C29 C30 119.7(8) . .
C28 C29 H29 120.2 . .
C30 C29 H29 120.2 . .
C29 C30 C31 120.6(9) . .
C29 C30 H30 119.7 . .
C31 C30 H30 119.7 . .
C35 C34 C33 121.0(8) . .
C35 C34 H34 119.5 . .
C33 C34 H34 119.5 . .
C41 C40 C39 119.8(9) . .
C41 C40 H40 120.1 . .
C39 C40 H40 120.1 . .
C47 C48 C49 120.3(8) . .
C47 C48 H48 119.9 . .
C49 C48 H48 119.9 . .
C54 C53 C52 119.4(8) . .
C54 C53 H53 120.3 . .
C52 C53 H53 120.3 . .
C48 C47 C46 119.8(7) . .
C48 C47 H47 120.1 . .
C46 C47 H47 120.1 . .
O1 C25 Ru1 179.2(7) . .
C47 C46 C45 120.3(8) . .
C47 C46 H46 119.8 . .
C45 C46 H46 119.8 . .

loop_
_geom_bond_atom_site_label_1
_geom_bond_atom_site_label_2
_geom_bond_distance
_geom_bond_site_symmetry_2
Ru1 C25 1.840(7) .
Ru1 N3 2.099(5) .
Ru1 N1 2.180(5) .
Ru1 P1 2.3568(16) .
Ru1 P2 2.3613(15) .
Ru1 H1A 1.51(5) .
P2 C50 1.821(7) .
P2 C56 1.828(6) .
P2 C44 1.841(6) .
S1 C18 1.749(6) .
S1 C24 1.753(7) .
P1 C38 1.826(7) .
P1 C32 1.835(6) .
P1 C26 1.847(7) .
N3 C18 1.348(7) .
N3 C19 1.399(7) .
N2 C18 1.315(8) .
N2 N1 1.387(7) .
C19 C20 1.384(9) .
C19 C24 1.388(9) .
C42 C43 1.374(13) .
C42 C41 1.382(16) .
C42 H42 0.9300 .
C44 C45 1.384(9) .
C44 C49 1.393(10) .
N1 C17 1.293(8) .
C24 C23 1.389(9) .
C14 C13 1.351(10) .
C14 C15 1.426(10) .
C14 H14 0.9300 .
C16 C1 1.404(10) .
C16 C15 1.423(9) .
C16 C17 1.456(9) .
C17 H17 0.9300 .
C32 C37 1.380(10) .
C32 C33 1.384(10) .
C56 C57 1.383(9) .
C56 C61 1.391(9) .
C7 C8 1.365(14) .
C7 C6 1.407(11) .
C7 H7 0.9300 .
O1 C25 1.150(9) .
C3 C2 1.388(10) .
C3 C12 1.422(10) .
C3 C4 1.433(10) .
C51 C50 1.395(11) .
C51 C52 1.406(11) .
C51 H51 0.9300 .
C61 C60 1.398(10) .
C61 H61 0.9300 .
C26 C31 1.369(11) .
C26 C27 1.399(12) .
C15 C12 1.418(9) .
C20 C21 1.388(9) .
C20 H20 0.9300 .
C35 C34 1.360(13) .
C35 C36 1.367(12) .
C35 H35 0.9300 .
C38 C43 1.382(11) .
C38 C39 1.393(11) .
C10 C9 1.398(10) .
C10 C11 1.414(11) .
C10 C13 1.429(11) .
C12 C11 1.419(9) .
C13 H13 0.9300 .
C57 C58 1.387(10) .
C57 H57 0.9300 .
C21 C22 1.386(12) .
C21 H21 0.9300 .
C58 C59 1.352(12) .
C58 H58 0.9300 .
C43 H43 0.9300 .
C4 C5 1.340(12) .
C4 H4 0.9300 .
C45 C46 1.389(10) .
C45 H45 0.9300 .
C50 C55 1.394(10) .
C6 C11 1.428(10) .
C6 C5 1.428(13) .
C1 C2 1.381(10) .
C1 H1 0.9300 .
C31 C30 1.393(11) .
C31 H31 0.9300 .
C8 C9 1.383(13) .
C8 H8 0.9300 .
C39 C40 1.370(12) .
C39 H39 0.9300 .
C55 C54 1.380(11) .
C55 H55 0.9300 .
C37 C36 1.390(11) .
C37 H37 0.9300 .
C9 H9 0.9300 .
C36 H36 0.9300 .
C27 C28 1.375(11) .
C27 H27 0.9300 .
C49 C48 1.378(11) .
C49 H49 0.9300 .
C23 C22 1.377(12) .
C23 H23 0.9300 .
C33 C34 1.385(12) .
C33 H33 0.9300 .
C59 C60 1.364(13) .
C59 H59 0.9300 .
C60 H60 0.9300 .
C2 H2 0.9300 .
C41 C40 1.364(15) .
C41 H41 0.9300 .
C54 C53 1.364(14) .
C54 H54 0.9300 .
C22 H22 0.9300 .
C5 H5 0.9300 .
C52 C53 1.371(14) .
C52 H52 0.9300 .
C28 C29 1.366(16) .
C28 H28 0.9300 .
C29 C30 1.367(16) .
C29 H29 0.9300 .
C30 H30 0.9300 .
C34 H34 0.9300 .
C40 H40 0.9300 .
C48 C47 1.368(13) .
C48 H48 0.9300 .
C53 H53 0.9300 .
C47 C46 1.385(14) .
C47 H47 0.9300 .
C46 H46 0.9300 .

loop_
_geom_torsion_atom_site_label_1
_geom_torsion_atom_site_label_2
_geom_torsion_atom_site_label_3
_geom_torsion_atom_site_label_4
_geom_torsion
_geom_torsion_site_symmetry_1
_geom_torsion_site_symmetry_2
_geom_torsion_site_symmetry_3
_geom_torsion_site_symmetry_4
C18 N3 C19 C20 -176.0(6) . . . .
Ru1 N3 C19 C20 4.0(10) . . . .
C18 N3 C19 C24 1.2(7) . . . .
Ru1 N3 C19 C24 -178.7(4) . . . .
C50 P2 C44 C45 -89.5(6) . . . .
C56 P2 C44 C45 165.5(5) . . . .
Ru1 P2 C44 C45 40.8(6) . . . .
C50 P2 C44 C49 89.4(7) . . . .
C56 P2 C44 C49 -15.7(8) . . . .
Ru1 P2 C44 C49 -140.4(7) . . . .
C18 N2 N1 C17 -172.0(6) . . . .
C18 N2 N1 Ru1 9.9(7) . . . .
C20 C19 C24 C23 -1.1(10) . . . .
N3 C19 C24 C23 -178.6(6) . . . .
C20 C19 C24 S1 177.6(5) . . . .
N3 C19 C24 S1 0.1(7) . . . .
C18 S1 C24 C19 -1.0(5) . . . .
C18 S1 C24 C23 177.6(7) . . . .
N2 N1 C17 C16 -5.6(11) . . . .
Ru1 N1 C17 C16 172.3(5) . . . .
C1 C16 C17 N1 -28.9(12) . . . .
C15 C16 C17 N1 155.4(7) . . . .
C38 P1 C32 C37 114.8(6) . . . .
C26 P1 C32 C37 -136.8(6) . . . .
Ru1 P1 C32 C37 -10.2(7) . . . .
C38 P1 C32 C33 -66.1(7) . . . .
C26 P1 C32 C33 42.3(7) . . . .
Ru1 P1 C32 C33 168.8(6) . . . .
C50 P2 C56 C57 -148.3(6) . . . .
C44 P2 C56 C57 -41.9(6) . . . .
Ru1 P2 C56 C57 85.3(5) . . . .
C50 P2 C56 C61 39.2(6) . . . .
C44 P2 C56 C61 145.5(5) . . . .
Ru1 P2 C56 C61 -87.3(5) . . . .
C57 C56 C61 C60 0.1(11) . . . .
P2 C56 C61 C60 172.8(6) . . . .
C38 P1 C26 C31 -9.1(7) . . . .
C32 P1 C26 C31 -116.1(7) . . . .
Ru1 P1 C26 C31 116.1(6) . . . .
C38 P1 C26 C27 169.3(6) . . . .
C32 P1 C26 C27 62.3(6) . . . .
Ru1 P1 C26 C27 -65.5(6) . . . .
C1 C16 C15 C12 0.4(10) . . . .
C17 C16 C15 C12 176.3(6) . . . .
C1 C16 C15 C14 178.0(7) . . . .
C17 C16 C15 C14 -6.1(11) . . . .
C13 C14 C15 C12 -0.6(12) . . . .
C13 C14 C15 C16 -178.2(8) . . . .
C24 C19 C20 C21 0.2(10) . . . .
N3 C19 C20 C21 177.4(6) . . . .
C32 P1 C38 C43 -20.0(7) . . . .
C26 P1 C38 C43 -123.8(7) . . . .
Ru1 P1 C38 C43 108.7(6) . . . .
C32 P1 C38 C39 169.8(5) . . . .
C26 P1 C38 C39 65.9(6) . . . .
Ru1 P1 C38 C39 -61.6(6) . . . .
C16 C15 C12 C11 179.3(6) . . . .
C14 C15 C12 C11 1.6(10) . . . .
C16 C15 C12 C3 -0.5(10) . . . .
C14 C15 C12 C3 -178.2(7) . . . .
C2 C3 C12 C15 0.4(10) . . . .
C4 C3 C12 C15 -179.7(7) . . . .
C2 C3 C12 C11 -179.4(7) . . . .
C4 C3 C12 C11 0.5(10) . . . .
C15 C14 C13 C10 -0.5(15) . . . .
C9 C10 C13 C14 179.8(9) . . . .
C11 C10 C13 C14 0.6(14) . . . .
C61 C56 C57 C58 -2.3(10) . . . .
P2 C56 C57 C58 -174.8(6) . . . .
C19 C20 C21 C22 0.6(12) . . . .
C56 C57 C58 C59 2.7(12) . . . .
C41 C42 C43 C38 1.4(15) . . . .
C39 C38 C43 C42 -1.2(12) . . . .
P1 C38 C43 C42 -171.4(7) . . . .
C2 C3 C4 C5 179.3(9) . . . .
C12 C3 C4 C5 -0.6(13) . . . .
C49 C44 C45 C46 1.0(12) . . . .
P2 C44 C45 C46 179.8(6) . . . .
C52 C51 C50 C55 0.5(12) . . . .
C52 C51 C50 P2 179.3(7) . . . .
C56 P2 C50 C55 70.9(6) . . . .
C44 P2 C50 C55 -38.0(6) . . . .
Ru1 P2 C50 C55 -166.9(5) . . . .
C56 P2 C50 C51 -108.0(6) . . . .
C44 P2 C50 C51 143.2(6) . . . .
Ru1 P2 C50 C51 14.3(7) . . . .
C8 C7 C6 C11 0.2(13) . . . .
C8 C7 C6 C5 178.7(9) . . . .
C15 C16 C1 C2 -0.2(11) . . . .
C17 C16 C1 C2 -176.0(7) . . . .
C9 C10 C11 C12 -178.8(7) . . . .
C13 C10 C11 C12 0.4(11) . . . .
C9 C10 C11 C6 -0.2(12) . . . .
C13 C10 C11 C6 179.0(8) . . . .
C15 C12 C11 C10 -1.5(10) . . . .
C3 C12 C11 C10 178.3(7) . . . .
C15 C12 C11 C6 179.9(7) . . . .
C3 C12 C11 C6 -0.3(10) . . . .
C7 C6 C11 C10 0.2(11) . . . .
C5 C6 C11 C10 -178.4(8) . . . .
C7 C6 C11 C12 178.8(7) . . . .
C5 C6 C11 C12 0.3(11) . . . .
C27 C26 C31 C30 -0.4(12) . . . .
P1 C26 C31 C30 177.9(6) . . . .
C6 C7 C8 C9 -0.6(15) . . . .
C43 C38 C39 C40 0.9(11) . . . .
P1 C38 C39 C40 171.4(6) . . . .
C51 C50 C55 C54 0.1(11) . . . .
P2 C50 C55 C54 -178.7(6) . . . .
C33 C32 C37 C36 -1.5(12) . . . .
P1 C32 C37 C36 177.5(7) . . . .
C7 C8 C9 C10 0.6(15) . . . .
C11 C10 C9 C8 -0.1(14) . . . .
C13 C10 C9 C8 -179.4(9) . . . .
C34 C35 C36 C37 1.4(15) . . . .
C32 C37 C36 C35 0.5(14) . . . .
C31 C26 C27 C28 1.1(12) . . . .
P1 C26 C27 C28 -177.4(7) . . . .
C45 C44 C49 C48 -1.0(13) . . . .
P2 C44 C49 C48 -179.8(7) . . . .
C19 C24 C23 C22 1.2(11) . . . .
S1 C24 C23 C22 -177.3(6) . . . .
C37 C32 C33 C34 0.7(14) . . . .
P1 C32 C33 C34 -178.4(8) . . . .
C57 C58 C59 C60 -0.7(14) . . . .
C58 C59 C60 C61 -1.5(14) . . . .
C56 C61 C60 C59 1.8(12) . . . .
N1 N2 C18 N3 -3.4(9) . . . .
N1 N2 C18 S1 173.6(4) . . . .
C19 N3 C18 N2 175.1(6) . . . .
Ru1 N3 C18 N2 -4.9(8) . . . .
C19 N3 C18 S1 -2.1(6) . . . .
Ru1 N3 C18 S1 177.9(3) . . . .
C24 S1 C18 N2 -175.6(6) . . . .
C24 S1 C18 N3 1.8(5) . . . .
C16 C1 C2 C3 0.1(13) . . . .
C12 C3 C2 C1 -0.2(12) . . . .
C4 C3 C2 C1 179.9(8) . . . .
C43 C42 C41 C40 -1.4(16) . . . .
C50 C55 C54 C53 0.6(13) . . . .
C24 C23 C22 C21 -0.3(12) . . . .
C20 C21 C22 C23 -0.5(13) . . . .
C3 C4 C5 C6 0.6(15) . . . .
C7 C6 C5 C4 -178.9(9) . . . .
C11 C6 C5 C4 -0.4(14) . . . .
C50 C51 C52 C53 -1.7(15) . . . .
C26 C27 C28 C29 -1.2(14) . . . .
C27 C28 C29 C30 0.7(15) . . . .
C28 C29 C30 C31 0.0(15) . . . .
C26 C31 C30 C29 -0.1(13) . . . .
C36 C35 C34 C33 -2.3(17) . . . .
C32 C33 C34 C35 1.3(17) . . . .
C42 C41 C40 C39 1.1(15) . . . .
C38 C39 C40 C41 -0.8(12) . . . .
C44 C49 C48 C47 -0.1(15) . . . .
C55 C54 C53 C52 -1.9(15) . . . .
C51 C52 C53 C54 2.4(16) . . . .
C49 C48 C47 C46 1.3(16) . . . .
C48 C47 C46 C45 -1.3(15) . . . .
C44 C45 C46 C47 0.2(13) . . . .
